data_7223495
loop_
_publ_author_name
'Barman, Milan Kumar'
'Nembenna, Sharanappa'

_publ_section_title
;
 Mixed guanidinato-amido Ge(IV) and Sn(IV) complexes with Ge=E (E = S, Se)
 double bond and SnS4, Sn2Se2 rings&#x2020;
;
_journal_name_full 'RSC Adv.'
_journal_paper_doi 10.1039/C5RA24280K
_journal_year 2015
_chemical_formula_moiety 'C29 H50 Ge N4 Se Si2'
_chemical_formula_sum 'C29 H50 Ge N4 Se Si2'
_chemical_formula_weight 662.46
_space_group_crystal_system monoclinic
_space_group_IT_number 14
_space_group_name_Hall '-P 2ybc'
_space_group_name_H-M_alt 'P 1 21/c 1'
_symmetry_space_group_name_Hall '-P 2ybc'
_symmetry_space_group_name_H-M 'P 1 21/c 1'
_atom_sites_solution_hydrogens geom
_atom_sites_solution_primary direct
_audit_creation_date 2015-04-16
_audit_creation_method
;
Olex2 1.2-beta
(compiled 2014.12.26 svn.r3119 for OlexSys, GUI svn.r4975)
;
_audit_update_record
;
2015-11-11 deposited with the CCDC.
2015-12-15 downloaded from the CCDC.
;
_cell_angle_alpha 90
_cell_angle_beta 90.622(3)
_cell_angle_gamma 90
_cell_formula_units_Z 4
_cell_length_a 18.6303(10)
_cell_length_b 10.2343(5)
_cell_length_c 18.6276(9)
_cell_measurement_reflns_used 9850
_cell_measurement_temperature 100
_cell_measurement_theta_max 26.70
_cell_measurement_theta_min 2.43
_cell_volume 3551.5(3)
_computing_cell_refinement 'SAINT v7.68A (Bruker, 2009)'
_computing_data_reduction 'SAINT v7.68A (Bruker, 2009)'
_computing_molecular_graphics 'Olex2 (Dolomanov et al., 2009)'
_computing_publication_material 'Olex2 (Dolomanov et al., 2009)'
_computing_structure_refinement 'ShelXL (Sheldrick, 2008)'
_computing_structure_solution 'ShelXT (Sheldrick, 2008)'
_diffrn_ambient_temperature 100
_diffrn_measured_fraction_theta_full 1.000
_diffrn_measured_fraction_theta_max 1.000
_diffrn_measurement_device_type 'Bruker APEX-II CCD'
_diffrn_measurement_method '\f and \w scans'
_diffrn_radiation_monochromator graphite
_diffrn_radiation_type MoK\a
_diffrn_radiation_wavelength 0.71073
_diffrn_reflns_av_R_equivalents 0.0430
_diffrn_reflns_av_unetI/netI 0.0319
_diffrn_reflns_laue_measured_fraction_full 1.000
_diffrn_reflns_laue_measured_fraction_max 1.000
_diffrn_reflns_limit_h_max 23
_diffrn_reflns_limit_h_min -23
_diffrn_reflns_limit_k_max 10
_diffrn_reflns_limit_k_min -12
_diffrn_reflns_limit_l_max 23
_diffrn_reflns_limit_l_min -23
_diffrn_reflns_number 48583
_diffrn_reflns_point_group_measured_fraction_full 1.000
_diffrn_reflns_point_group_measured_fraction_max 1.000
_diffrn_reflns_theta_full 26.000
_diffrn_reflns_theta_max 26.000
_diffrn_reflns_theta_min 2.186
_diffrn_standards_number 0
_exptl_absorpt_coefficient_mu 1.977
_exptl_absorpt_correction_T_max 0.7454
_exptl_absorpt_correction_T_min 0.5995
_exptl_absorpt_correction_type multi-scan
_exptl_absorpt_process_details
;
SADABS-2008/1 (Bruker,2008) was used for absorption correction.
wR2(int) was 0.0696 before and 0.0458 after correction.
The Ratio of minimum to maximum transmission is 0.8043.
The \l/2 correction factor is 0.0015.
;
_exptl_crystal_colour colourless
_exptl_crystal_colour_primary colourless
_exptl_crystal_density_diffrn 1.239
_exptl_crystal_description block
_exptl_crystal_F_000 1384
_exptl_crystal_size_max 0.2
_exptl_crystal_size_mid 0.15
_exptl_crystal_size_min 0.12
_refine_diff_density_max 0.717
_refine_diff_density_min -1.079
_refine_diff_density_rms 0.073
_refine_ls_extinction_method none
_refine_ls_goodness_of_fit_ref 1.052
_refine_ls_hydrogen_treatment constr
_refine_ls_matrix_type full
_refine_ls_number_parameters 348
_refine_ls_number_reflns 6983
_refine_ls_number_restraints 6
_refine_ls_restrained_S_all 1.056
_refine_ls_R_factor_all 0.0482
_refine_ls_R_factor_gt 0.0379
_refine_ls_shift/su_max 0.002
_refine_ls_shift/su_mean 0.000
_refine_ls_structure_factor_coef Fsqd
_refine_ls_weighting_details 'w=1/[\s^2^(Fo^2^)+(0.0329P)^2^+5.7714P] where P=(Fo^2^+2Fc^2^)/3'
_refine_ls_weighting_scheme calc
_refine_ls_wR_factor_gt 0.0868
_refine_ls_wR_factor_ref 0.0906
_reflns_Friedel_coverage 0.000
_reflns_number_gt 5817
_reflns_number_total 6983
_reflns_threshold_expression 'I > 2\s(I)'
_cod_data_source_file c5ra24280k2.cif
_cod_data_source_block sn_mb_final
_cod_database_code 7223495
_shelx_space_group_comment
;
The symmetry employed for this shelxl refinement is uniquely defined
by the following loop, which should always be used as a source of
symmetry information in preference to the above space-group names.
They are only intended as comments.
;
_olex2_refinement_description
;
1. Fixed Uiso
 At 1.2 times of:
  All C(H) groups
 At 1.5 times of:
  All C(H,H,H) groups
2. Uiso/Uaniso restraints and constraints
Uanis(C26) \\sim Ueq: with sigma of 0.01 and sigma for terminal atoms of 0.02
3.a Ternary CH refined with riding coordinates:
 C21(H21), C18(H18)
3.b Aromatic/amide H refined with riding coordinates:
 C6(H6), C4(H4), C5(H5), C14(H14), C12(H12), C13(H13)
3.c Idealised Me refined as rotating group:
 C8(H8A,H8B,H8C), C22(H22A,H22B,H22C), C9(H9A,H9B,H9C), C17(H17A,H17B,H17C),
 C23(H23A,H23B,H23C), C29(H29A,H29B,H29C), C19(H19A,H19B,H19C), C20(H20A,H20B,
 H20C), C16(H16A,H16B,H16C), C25(H25A,H25B,H25C), C28(H28A,H28B,H28C), C27(H27A,
 H27B,H27C), C24(H24A,H24B,H24C), C26(H26A,H26B,H26C)
;
_shelx_shelxl_version_number 2014/7
_olex2_submission_special_instructions 'No special instructions were received'

loop_
_space_group_symop_operation_xyz
'x, y, z'
'-x, y+1/2, -z+1/2'
'-x, -y, -z'
'x, -y-1/2, z-1/2'

loop_
_atom_site_label
_atom_site_type_symbol
_atom_site_fract_x
_atom_site_fract_y
_atom_site_fract_z
_atom_site_U_iso_or_equiv
_atom_site_adp_type
_atom_site_occupancy
_atom_site_site_symmetry_order
_atom_site_calc_flag
_atom_site_refinement_flags_posn
_atom_site_refinement_flags_adp
Ge1 Ge 0.77126(2) 0.54925(3) 0.63409(2) 0.02259(9) Uani 1 1 d . .
Se1 Se 0.82967(2) 0.42922(3) 0.71388(2) 0.03295(10) Uani 1 1 d . .
Si1 Si 0.63811(5) 0.37497(12) 0.61614(5) 0.0483(3) Uani 1 1 d . .
Si2 Si 0.62256(6) 0.65616(15) 0.67075(5) 0.0649(4) Uani 1 1 d . .
N2 N 0.79826(11) 0.5677(2) 0.53326(11) 0.0195(5) Uani 1 1 d . .
N1 N 0.80460(13) 0.7275(2) 0.61166(11) 0.0255(5) Uani 1 1 d . .
N3 N 0.84044(12) 0.7765(2) 0.49062(11) 0.0226(5) Uani 1 1 d . .
N4 N 0.67238(12) 0.5329(3) 0.63115(13) 0.0367(7) Uani 1 1 d . .
C1 C 0.81582(14) 0.6941(3) 0.54092(13) 0.0197(5) Uani 1 1 d . .
C2 C 0.78145(14) 0.4960(3) 0.46939(14) 0.0213(6) Uani 1 1 d . .
C21 C 0.87853(15) 0.7229(3) 0.42702(14) 0.0257(6) Uani 1 1 d . .
H21 H 0.8879 0.6287 0.4379 0.031 Uiso 1 1 calc R .
C3 C 0.82801(16) 0.3936(3) 0.45165(15) 0.0277(6) Uani 1 1 d . .
C7 C 0.71837(15) 0.5188(3) 0.42996(14) 0.0261(6) Uani 1 1 d . .
C8 C 0.66779(15) 0.6268(3) 0.44953(16) 0.0327(7) Uani 1 1 d . .
H8A H 0.6551 0.6191 0.5003 0.049 Uiso 1 1 calc GR .
H8B H 0.6242 0.6205 0.4198 0.049 Uiso 1 1 calc GR .
H8C H 0.6910 0.7114 0.4413 0.049 Uiso 1 1 calc GR .
C22 C 0.83699(17) 0.7254(3) 0.35621(15) 0.0328(7) Uani 1 1 d . .
H22A H 0.7875 0.6972 0.3642 0.049 Uiso 1 1 calc GR .
H22B H 0.8598 0.6663 0.3220 0.049 Uiso 1 1 calc GR .
H22C H 0.8369 0.8144 0.3368 0.049 Uiso 1 1 calc GR .
C11 C 0.92978(19) 0.7670(3) 0.65331(15) 0.0383(8) Uani 1 1 d . .
C10 C 0.85717(19) 0.8075(3) 0.64965(14) 0.0355(8) Uani 1 1 d . .
C9 C 0.89329(16) 0.3665(3) 0.49666(17) 0.0353(7) Uani 1 1 d . .
H9A H 0.9252 0.4427 0.4958 0.053 Uiso 1 1 calc GR .
H9B H 0.9185 0.2904 0.4775 0.053 Uiso 1 1 calc GR .
H9C H 0.8789 0.3489 0.5462 0.053 Uiso 1 1 calc GR .
C17 C 0.95585(16) 0.6455(3) 0.61895(17) 0.0380(8) Uani 1 1 d . .
H17A H 0.9276 0.5710 0.6359 0.057 Uiso 1 1 calc GR .
H17B H 1.0065 0.6321 0.6315 0.057 Uiso 1 1 calc GR .
H17C H 0.9506 0.6530 0.5667 0.057 Uiso 1 1 calc GR .
C18 C 0.8261(2) 0.9190(3) 0.50016(16) 0.0356(8) Uani 1 1 d . .
H18 H 0.7947 0.9261 0.5432 0.043 Uiso 1 1 calc R .
C23 C 0.95200(17) 0.7857(4) 0.41672(19) 0.0412(8) Uani 1 1 d . .
H23A H 0.9459 0.8727 0.3955 0.062 Uiso 1 1 calc GR .
H23B H 0.9807 0.7312 0.3847 0.062 Uiso 1 1 calc GR .
H23C H 0.9765 0.7936 0.4633 0.062 Uiso 1 1 calc GR .
C6 C 0.70335(18) 0.4371(3) 0.37195(16) 0.0369(8) Uani 1 1 d . .
H6 H 0.6604 0.4498 0.3448 0.044 Uiso 1 1 calc R .
C15 C 0.8358(3) 0.9254(3) 0.68089(17) 0.0541(11) Uani 1 1 d . .
C4 C 0.81145(19) 0.3173(3) 0.39223(17) 0.0388(8) Uani 1 1 d . .
H4 H 0.8434 0.2497 0.3784 0.047 Uiso 1 1 calc R .
C5 C 0.7498(2) 0.3378(3) 0.35315(18) 0.0435(9) Uani 1 1 d . .
H5 H 0.7389 0.2836 0.3131 0.052 Uiso 1 1 calc R .
C29 C 0.70184(19) 0.2676(4) 0.5686(2) 0.0517(10) Uani 1 1 d . .
H29A H 0.7083 0.2998 0.5195 0.078 Uiso 1 1 calc GR .
H29B H 0.6828 0.1784 0.5670 0.078 Uiso 1 1 calc GR .
H29C H 0.7482 0.2679 0.5940 0.078 Uiso 1 1 calc GR .
C19 C 0.7826(2) 0.9761(3) 0.43744(18) 0.0506(10) Uani 1 1 d . .
H19A H 0.8128 0.9803 0.3947 0.076 Uiso 1 1 calc GR .
H19B H 0.7663 1.0642 0.4499 0.076 Uiso 1 1 calc GR .
H19C H 0.7409 0.9203 0.4276 0.076 Uiso 1 1 calc GR .
C14 C 0.8907(4) 1.0039(4) 0.71429(19) 0.0796(18) Uani 1 1 d . .
H14 H 0.8784 1.0861 0.7344 0.095 Uiso 1 1 calc R .
C20 C 0.8915(3) 1.0036(4) 0.51639(19) 0.0576(12) Uani 1 1 d . .
H20A H 0.9230 0.9584 0.5508 0.086 Uiso 1 1 calc GR .
H20B H 0.8759 1.0869 0.5369 0.086 Uiso 1 1 calc GR .
H20C H 0.9176 1.0200 0.4719 0.086 Uiso 1 1 calc GR .
C12 C 0.9792(2) 0.8481(4) 0.68843(18) 0.0583(12) Uani 1 1 d . .
H12 H 1.0279 0.8212 0.6918 0.070 Uiso 1 1 calc R .
C16 C 0.7607(3) 0.9749(4) 0.6785(2) 0.0762(16) Uani 1 1 d . .
H16A H 0.7316 0.9193 0.6467 0.114 Uiso 1 1 calc GR .
H16B H 0.7603 1.0647 0.6604 0.114 Uiso 1 1 calc GR .
H16C H 0.7407 0.9731 0.7270 0.114 Uiso 1 1 calc GR .
C13 C 0.9602(4) 0.9627(6) 0.7176(2) 0.0840(19) Uani 1 1 d . .
H13 H 0.9954 1.0154 0.7408 0.101 Uiso 1 1 calc R .
C25 C 0.6692(2) 0.7088(5) 0.75459(18) 0.0674(13) Uani 1 1 d . .
H25A H 0.6688 0.6372 0.7895 0.101 Uiso 1 1 calc GR .
H25B H 0.6444 0.7848 0.7747 0.101 Uiso 1 1 calc GR .
H25C H 0.7189 0.7323 0.7438 0.101 Uiso 1 1 calc GR .
C28 C 0.5565(2) 0.3820(5) 0.5572(3) 0.0740(14) Uani 1 1 d . .
H28A H 0.5219 0.4435 0.5775 0.111 Uiso 1 1 calc GR .
H28B H 0.5348 0.2950 0.5541 0.111 Uiso 1 1 calc GR .
H28C H 0.5700 0.4113 0.5092 0.111 Uiso 1 1 calc GR .
C27 C 0.6165(2) 0.2895(6) 0.7018(3) 0.096(2) Uani 1 1 d . .
H27A H 0.6597 0.2848 0.7322 0.144 Uiso 1 1 calc GR .
H27B H 0.5995 0.2008 0.6912 0.144 Uiso 1 1 calc GR .
H27C H 0.5790 0.3378 0.7270 0.144 Uiso 1 1 calc GR .
C24 C 0.6091(3) 0.7949(6) 0.6069(2) 0.093(2) Uani 1 1 d . .
H24A H 0.6550 0.8177 0.5851 0.140 Uiso 1 1 calc GR .
H24B H 0.5904 0.8707 0.6328 0.140 Uiso 1 1 calc GR .
H24C H 0.5748 0.7691 0.5692 0.140 Uiso 1 1 calc GR .
C26 C 0.5308(2) 0.5984(8) 0.6988(3) 0.125(3) Uani 1 1 d . U
H26A H 0.5057 0.5600 0.6574 0.187 Uiso 1 1 calc GR .
H26B H 0.5032 0.6727 0.7169 0.187 Uiso 1 1 calc GR .
H26C H 0.5359 0.5326 0.7367 0.187 Uiso 1 1 calc GR .

loop_
_atom_site_aniso_label
_atom_site_aniso_U_11
_atom_site_aniso_U_22
_atom_site_aniso_U_33
_atom_site_aniso_U_23
_atom_site_aniso_U_13
_atom_site_aniso_U_12
Ge1 0.01675(15) 0.03373(17) 0.01734(15) 0.00898(12) 0.00313(10) 0.00453(12)
Se1 0.02446(16) 0.04436(19) 0.02999(17) 0.02111(14) -0.00219(12) 0.00018(13)
Si1 0.0171(4) 0.0804(8) 0.0472(6) 0.0372(5) -0.0028(4) -0.0101(4)
Si2 0.0331(5) 0.1300(12) 0.0318(5) -0.0067(6) 0.0065(4) 0.0393(6)
N2 0.0173(11) 0.0228(12) 0.0183(11) 0.0047(9) 0.0030(9) 0.0014(9)
N1 0.0368(14) 0.0260(12) 0.0137(11) 0.0036(9) 0.0008(10) 0.0070(10)
N3 0.0336(13) 0.0187(11) 0.0156(11) 0.0001(9) 0.0013(9) -0.0010(10)
N4 0.0153(12) 0.071(2) 0.0243(13) 0.0116(13) 0.0047(10) 0.0061(12)
C1 0.0208(13) 0.0207(14) 0.0176(12) 0.0033(10) -0.0003(10) 0.0065(11)
C2 0.0245(14) 0.0192(13) 0.0203(13) 0.0036(10) 0.0039(11) -0.0044(11)
C21 0.0297(15) 0.0255(14) 0.0219(14) 0.0024(11) 0.0076(11) -0.0016(12)
C3 0.0341(16) 0.0193(14) 0.0300(15) 0.0030(12) 0.0096(13) -0.0019(12)
C7 0.0256(14) 0.0319(16) 0.0209(14) 0.0092(12) 0.0017(11) -0.0070(12)
C8 0.0248(15) 0.0487(19) 0.0247(15) 0.0103(14) -0.0017(12) 0.0024(14)
C22 0.0432(18) 0.0364(17) 0.0188(14) -0.0040(12) 0.0046(13) -0.0061(14)
C11 0.051(2) 0.045(2) 0.0191(14) 0.0099(13) -0.0069(14) -0.0188(16)
C10 0.067(2) 0.0277(16) 0.0121(13) 0.0054(12) -0.0027(13) -0.0089(15)
C9 0.0336(17) 0.0294(16) 0.0431(18) 0.0067(14) 0.0099(14) 0.0113(13)
C17 0.0258(16) 0.057(2) 0.0314(16) 0.0162(15) -0.0034(13) -0.0114(15)
C18 0.069(2) 0.0181(14) 0.0196(14) 0.0023(11) 0.0002(14) 0.0048(14)
C23 0.0338(17) 0.047(2) 0.0425(19) 0.0098(16) 0.0055(14) -0.0096(15)
C6 0.0413(18) 0.0411(19) 0.0280(16) 0.0072(14) -0.0070(14) -0.0168(15)
C15 0.118(4) 0.0285(18) 0.0159(15) 0.0031(13) 0.0084(18) 0.002(2)
C4 0.057(2) 0.0214(15) 0.0380(18) -0.0049(13) 0.0141(16) -0.0024(15)
C5 0.068(2) 0.0303(18) 0.0323(17) -0.0049(14) 0.0011(17) -0.0171(17)
C29 0.039(2) 0.041(2) 0.075(3) 0.0241(19) -0.0075(18) -0.0153(16)
C19 0.092(3) 0.0287(18) 0.0304(18) 0.0048(14) -0.0059(18) 0.0167(19)
C14 0.185(6) 0.038(2) 0.0156(18) -0.0078(15) 0.010(3) -0.034(3)
C20 0.112(4) 0.0297(18) 0.0313(18) 0.0016(15) -0.007(2) -0.025(2)
C12 0.080(3) 0.072(3) 0.0225(17) 0.0046(18) -0.0101(17) -0.045(2)
C16 0.161(5) 0.041(2) 0.0278(19) 0.0018(16) 0.019(2) 0.038(3)
C13 0.143(5) 0.085(4) 0.024(2) 0.002(2) -0.005(3) -0.064(4)
C25 0.073(3) 0.105(4) 0.0244(18) 0.003(2) 0.0100(18) 0.032(3)
C28 0.031(2) 0.100(4) 0.090(3) 0.031(3) -0.024(2) -0.011(2)
C27 0.050(3) 0.160(6) 0.078(3) 0.078(4) 0.004(2) -0.024(3)
C24 0.108(4) 0.128(5) 0.044(2) -0.020(3) -0.022(2) 0.095(4)
C26 0.038(3) 0.232(8) 0.105(4) -0.035(5) 0.031(3) 0.027(4)

loop_
_atom_type_symbol
_atom_type_description
_atom_type_scat_dispersion_real
_atom_type_scat_dispersion_imag
_atom_type_scat_source
C C 0.0033 0.0016 'International Tables Vol C Tables 4.2.6.8 and 6.1.1.4'
H H 0.0000 0.0000 'International Tables Vol C Tables 4.2.6.8 and 6.1.1.4'
Ge Ge 0.1547 1.8001 'International Tables Vol C Tables 4.2.6.8 and 6.1.1.4'
N N 0.0061 0.0033 'International Tables Vol C Tables 4.2.6.8 and 6.1.1.4'
Se Se -0.0929 2.2259 'International Tables Vol C Tables 4.2.6.8 and 6.1.1.4'
Si Si 0.0817 0.0704 'International Tables Vol C Tables 4.2.6.8 and 6.1.1.4'

loop_
_geom_angle_atom_site_label_1
_geom_angle_atom_site_label_2
_geom_angle_atom_site_label_3
_geom_angle
Se1 Ge1 C1 130.52(6)
N2 Ge1 Se1 124.73(6)
N2 Ge1 N1 67.87(9)
N2 Ge1 C1 33.38(9)
N1 Ge1 Se1 120.22(7)
N1 Ge1 C1 34.49(9)
N4 Ge1 Se1 116.96(8)
N4 Ge1 N2 104.26(10)
N4 Ge1 N1 113.12(12)
N4 Ge1 C1 112.39(10)
N4 Si1 C29 112.83(14)
N4 Si1 C28 110.46(19)
N4 Si1 C27 112.1(2)
C29 Si1 C28 105.3(2)
C29 Si1 C27 106.0(2)
C28 Si1 C27 109.8(2)
N4 Si2 C25 108.72(16)
N4 Si2 C24 110.53(16)
N4 Si2 C26 112.4(3)
C25 Si2 C24 111.9(2)
C25 Si2 C26 105.9(2)
C24 Si2 C26 107.4(3)
C1 N2 Ge1 93.20(16)
C1 N2 C2 129.4(2)
C2 N2 Ge1 133.82(17)
C1 N1 Ge1 91.41(16)
C1 N1 C10 119.7(2)
C10 N1 Ge1 129.00(17)
C1 N3 C21 119.4(2)
C1 N3 C18 117.8(2)
C21 N3 C18 122.7(2)
Si1 N4 Ge1 116.55(15)
Si2 N4 Ge1 117.32(17)
Si2 N4 Si1 122.72(15)
N2 C1 Ge1 53.42(13)
N2 C1 N1 107.5(2)
N2 C1 N3 128.0(2)
N1 C1 Ge1 54.10(13)
N3 C1 Ge1 178.6(2)
N3 C1 N1 124.5(2)
C3 C2 N2 116.7(2)
C7 C2 N2 121.8(2)
C7 C2 C3 121.3(3)
N3 C21 H21 106.1
N3 C21 C22 116.1(2)
N3 C21 C23 112.3(2)
C22 C21 H21 106.1
C22 C21 C23 109.4(2)
C23 C21 H21 106.1
C2 C3 C9 120.5(3)
C4 C3 C2 118.4(3)
C4 C3 C9 121.0(3)
C2 C7 C8 121.4(3)
C6 C7 C2 117.9(3)
C6 C7 C8 120.6(3)
C7 C8 H8A 109.5
C7 C8 H8B 109.5
C7 C8 H8C 109.5
H8A C8 H8B 109.5
H8A C8 H8C 109.5
H8B C8 H8C 109.5
C21 C22 H22A 109.5
C21 C22 H22B 109.5
C21 C22 H22C 109.5
H22A C22 H22B 109.5
H22A C22 H22C 109.5
H22B C22 H22C 109.5
C10 C11 C17 122.8(3)
C12 C11 C10 118.2(4)
C12 C11 C17 118.9(4)
C11 C10 N1 119.8(3)
C15 C10 N1 119.6(3)
C15 C10 C11 120.6(3)
C3 C9 H9A 109.5
C3 C9 H9B 109.5
C3 C9 H9C 109.5
H9A C9 H9B 109.5
H9A C9 H9C 109.5
H9B C9 H9C 109.5
C11 C17 H17A 109.5
C11 C17 H17B 109.5
C11 C17 H17C 109.5
H17A C17 H17B 109.5
H17A C17 H17C 109.5
H17B C17 H17C 109.5
N3 C18 H18 105.9
N3 C18 C19 112.1(2)
N3 C18 C20 115.9(3)
C19 C18 H18 105.9
C20 C18 H18 105.9
C20 C18 C19 110.5(3)
C21 C23 H23A 109.5
C21 C23 H23B 109.5
C21 C23 H23C 109.5
H23A C23 H23B 109.5
H23A C23 H23C 109.5
H23B C23 H23C 109.5
C7 C6 H6 119.4
C5 C6 C7 121.2(3)
C5 C6 H6 119.4
C10 C15 C14 117.2(5)
C10 C15 C16 123.6(4)
C14 C15 C16 119.2(4)
C3 C4 H4 119.5
C5 C4 C3 121.1(3)
C5 C4 H4 119.5
C6 C5 H5 119.9
C4 C5 C6 120.1(3)
C4 C5 H5 119.9
Si1 C29 H29A 109.5
Si1 C29 H29B 109.5
Si1 C29 H29C 109.5
H29A C29 H29B 109.5
H29A C29 H29C 109.5
H29B C29 H29C 109.5
C18 C19 H19A 109.5
C18 C19 H19B 109.5
C18 C19 H19C 109.5
H19A C19 H19B 109.5
H19A C19 H19C 109.5
H19B C19 H19C 109.5
C15 C14 H14 119.4
C13 C14 C15 121.2(4)
C13 C14 H14 119.4
C18 C20 H20A 109.5
C18 C20 H20B 109.5
C18 C20 H20C 109.5
H20A C20 H20B 109.5
H20A C20 H20C 109.5
H20B C20 H20C 109.5
C11 C12 H12 118.9
C13 C12 C11 122.3(5)
C13 C12 H12 118.9
C15 C16 H16A 109.5
C15 C16 H16B 109.5
C15 C16 H16C 109.5
H16A C16 H16B 109.5
H16A C16 H16C 109.5
H16B C16 H16C 109.5
C14 C13 H13 119.8
C12 C13 C14 120.5(5)
C12 C13 H13 119.8
Si2 C25 H25A 109.5
Si2 C25 H25B 109.5
Si2 C25 H25C 109.5
H25A C25 H25B 109.5
H25A C25 H25C 109.5
H25B C25 H25C 109.5
Si1 C28 H28A 109.5
Si1 C28 H28B 109.5
Si1 C28 H28C 109.5
H28A C28 H28B 109.5
H28A C28 H28C 109.5
H28B C28 H28C 109.5
Si1 C27 H27A 109.5
Si1 C27 H27B 109.5
Si1 C27 H27C 109.5
H27A C27 H27B 109.5
H27A C27 H27C 109.5
H27B C27 H27C 109.5
Si2 C24 H24A 109.5
Si2 C24 H24B 109.5
Si2 C24 H24C 109.5
H24A C24 H24B 109.5
H24A C24 H24C 109.5
H24B C24 H24C 109.5
Si2 C26 H26A 109.5
Si2 C26 H26B 109.5
Si2 C26 H26C 109.5
H26A C26 H26B 109.5
H26A C26 H26C 109.5
H26B C26 H26C 109.5

loop_
_geom_bond_atom_site_label_1
_geom_bond_atom_site_label_2
_geom_bond_distance
Ge1 Se1 2.2061(4)
Ge1 N2 1.959(2)
Ge1 N1 1.973(2)
Ge1 N4 1.850(2)
Ge1 C1 2.435(3)
Si1 N4 1.760(3)
Si1 C29 1.851(4)
Si1 C28 1.867(4)
Si1 C27 1.868(4)
Si2 N4 1.735(3)
Si2 C25 1.858(4)
Si2 C24 1.868(5)
Si2 C26 1.888(5)
N2 C1 1.342(3)
N2 C2 1.430(3)
N1 C1 1.379(3)
N1 C10 1.454(4)
N3 C1 1.345(3)
N3 C21 1.492(3)
N3 C18 1.493(4)
C2 C3 1.403(4)
C2 C7 1.399(4)
C21 H21 1.0000
C21 C22 1.522(4)
C21 C23 1.526(4)
C3 C9 1.496(4)
C3 C4 1.387(4)
C7 C8 1.500(4)
C7 C6 1.392(4)
C8 H8A 0.9800
C8 H8B 0.9800
C8 H8C 0.9800
C22 H22A 0.9800
C22 H22B 0.9800
C22 H22C 0.9800
C11 C10 1.416(5)
C11 C17 1.483(5)
C11 C12 1.397(5)
C10 C15 1.399(5)
C9 H9A 0.9800
C9 H9B 0.9800
C9 H9C 0.9800
C17 H17A 0.9800
C17 H17B 0.9800
C17 H17C 0.9800
C18 H18 1.0000
C18 C19 1.531(4)
C18 C20 1.521(5)
C23 H23A 0.9800
C23 H23B 0.9800
C23 H23C 0.9800
C6 H6 0.9500
C6 C5 1.382(5)
C15 C14 1.438(7)
C15 C16 1.488(7)
C4 H4 0.9500
C4 C5 1.370(5)
C5 H5 0.9500
C29 H29A 0.9800
C29 H29B 0.9800
C29 H29C 0.9800
C19 H19A 0.9800
C19 H19B 0.9800
C19 H19C 0.9800
C14 H14 0.9500
C14 C13 1.362(8)
C20 H20A 0.9800
C20 H20B 0.9800
C20 H20C 0.9800
C12 H12 0.9500
C12 C13 1.341(7)
C16 H16A 0.9800
C16 H16B 0.9800
C16 H16C 0.9800
C13 H13 0.9500
C25 H25A 0.9800
C25 H25B 0.9800
C25 H25C 0.9800
C28 H28A 0.9800
C28 H28B 0.9800
C28 H28C 0.9800
C27 H27A 0.9800
C27 H27B 0.9800
C27 H27C 0.9800
C24 H24A 0.9800
C24 H24B 0.9800
C24 H24C 0.9800
C26 H26A 0.9800
C26 H26B 0.9800
C26 H26C 0.9800

loop_
_geom_torsion_atom_site_label_1
_geom_torsion_atom_site_label_2
_geom_torsion_atom_site_label_3
_geom_torsion_atom_site_label_4
_geom_torsion
Ge1 N2 C1 N1 0.5(2)
Ge1 N2 C1 N3 -179.9(2)
Ge1 N2 C2 C3 -90.8(3)
Ge1 N2 C2 C7 83.6(3)
Ge1 N1 C1 N2 -0.5(2)
Ge1 N1 C1 N3 179.9(2)
Ge1 N1 C10 C11 64.5(3)
Ge1 N1 C10 C15 -117.0(3)
Se1 Ge1 N4 Si1 -57.21(15)
Se1 Ge1 N4 Si2 102.57(15)
N2 Ge1 N4 Si1 84.87(15)
N2 Ge1 N4 Si2 -115.35(15)
N2 C2 C3 C9 -2.5(4)
N2 C2 C3 C4 176.6(2)
N2 C2 C7 C8 4.8(4)
N2 C2 C7 C6 -174.6(2)
N1 Ge1 N4 Si1 156.57(12)
N1 Ge1 N4 Si2 -43.65(17)
N1 C10 C15 C14 -176.6(3)
N1 C10 C15 C16 0.8(5)
C1 Ge1 N4 Si1 119.07(14)
C1 Ge1 N4 Si2 -81.15(16)
C1 N2 C2 C3 116.7(3)
C1 N2 C2 C7 -68.9(4)
C1 N1 C10 C11 -55.5(3)
C1 N1 C10 C15 123.1(3)
C1 N3 C21 C22 106.6(3)
C1 N3 C21 C23 -126.4(3)
C1 N3 C18 C19 -120.3(3)
C1 N3 C18 C20 111.6(3)
C2 N2 C1 Ge1 160.5(3)
C2 N2 C1 N1 161.0(2)
C2 N2 C1 N3 -19.4(4)
C2 C3 C4 C5 -2.5(4)
C2 C7 C6 C5 -1.0(4)
C21 N3 C1 N2 -24.7(4)
C21 N3 C1 N1 154.8(2)
C21 N3 C18 C19 57.7(4)
C21 N3 C18 C20 -70.3(3)
C3 C2 C7 C8 178.9(3)
C3 C2 C7 C6 -0.5(4)
C3 C4 C5 C6 1.1(5)
C7 C2 C3 C9 -176.9(3)
C7 C2 C3 C4 2.2(4)
C7 C6 C5 C4 0.7(5)
C8 C7 C6 C5 179.6(3)
C11 C10 C15 C14 1.9(4)
C11 C10 C15 C16 179.4(3)
C11 C12 C13 C14 0.5(6)
C10 N1 C1 Ge1 137.7(3)
C10 N1 C1 N2 137.2(2)
C10 N1 C1 N3 -42.4(4)
C10 C11 C12 C13 -0.9(5)
C10 C15 C14 C13 -2.4(5)
C9 C3 C4 C5 176.6(3)
C17 C11 C10 N1 0.8(4)
C17 C11 C10 C15 -177.8(3)
C17 C11 C12 C13 176.6(3)
C18 N3 C1 N2 153.4(3)
C18 N3 C1 N1 -27.1(4)
C18 N3 C21 C22 -71.4(3)
C18 N3 C21 C23 55.5(4)
C15 C14 C13 C12 1.2(6)
C29 Si1 N4 Ge1 -24.6(2)
C29 Si1 N4 Si2 176.81(18)
C12 C11 C10 N1 178.2(3)
C12 C11 C10 C15 -0.4(4)
C16 C15 C14 C13 -179.9(4)
C25 Si2 N4 Ge1 -39.0(2)
C25 Si2 N4 Si1 119.5(2)
C28 Si1 N4 Ge1 -142.2(2)
C28 Si1 N4 Si2 59.2(2)
C27 Si1 N4 Ge1 95.0(2)
C27 Si1 N4 Si2 -63.6(2)
C24 Si2 N4 Ge1 84.2(2)
C24 Si2 N4 Si1 -117.3(2)
C26 Si2 N4 Ge1 -155.9(2)
C26 Si2 N4 Si1 2.6(3)

loop_
_smtbx_masks_void_nr
_smtbx_masks_void_average_x
_smtbx_masks_void_average_y
_smtbx_masks_void_average_z
_smtbx_masks_void_volume
_smtbx_masks_void_count_electrons
1 0.500 0.500 0.000 217.6 55.4
2 0.500 0.000 0.500 217.6 55.4
